data_1556300
loop_
_publ_author_name
'Smit, Theo M.'
'Tomov, Atanas K.'
'Britovsek, George J. P.'
'Gibson, Vernon C.'
'White, Andrew J. P.'
'Williams, David J.'

_publ_section_title
;
 The effect of imine-carbon substituents in bis(imino)pyridine-based
 ethylene polymerisation catalysts across the transition series
;
_journal_issue 3
_journal_name_full 'Catalysis Science &amp; Technology'
_journal_page_first 643
_journal_paper_doi 10.1039/c2cy00448h
_journal_volume 2
_journal_year 2012
_chemical_formula_moiety 'C37 H35 Cl2 Fe N3 S2, C H2 Cl2'
_chemical_formula_sum 'C38 H37 Cl4 Fe N3 S2'
_chemical_formula_weight 797.48
_space_group_IT_number 61
_space_group_name_Hall '-P 2ac 2ab'
_space_group_name_H-M_alt 'P b c a'
_symmetry_cell_setting orthorhombic
_symmetry_space_group_name_H-M 'P b c a'
_atom_sites_solution_hydrogens geom
_atom_sites_solution_primary direct
_atom_sites_solution_secondary difmap
_audit_creation_method SHELXL-97
_cell_angle_alpha 90.00
_cell_angle_beta 90.00
_cell_angle_gamma 90.00
_cell_formula_units_Z 8
_cell_length_a 17.148(4)
_cell_length_b 20.564(4)
_cell_length_c 22.319(4)
_cell_measurement_reflns_used 22
_cell_measurement_temperature 293
_cell_measurement_theta_max 12.50
_cell_measurement_theta_min 4.96
_cell_volume 7870(3)
_computing_cell_refinement 'Bruker XSCANS'
_computing_data_collection 'Bruker XSCANS'
_computing_data_reduction 'Bruker SHELXTL'
_computing_molecular_graphics 'Bruker SHELXTL'
_computing_publication_material 'Bruker SHELXTL'
_computing_structure_refinement 'SHELXL-97 (Sheldrick, 1997)'
_computing_structure_solution 'SHELXS-97 (Sheldrick, 1990)'
_diffrn_ambient_temperature 293
_diffrn_measured_fraction_theta_full 0.990
_diffrn_measured_fraction_theta_max 0.990
_diffrn_measurement_device_type 'Siemens P4'
_diffrn_measurement_method '\w scans'
_diffrn_radiation_monochromator graphite
_diffrn_radiation_source 'fine-focus sealed tube'
_diffrn_radiation_type MoK\a
_diffrn_radiation_wavelength 0.71073
_diffrn_reflns_av_R_equivalents 0.0000
_diffrn_reflns_av_sigmaI/netI 0.1295
_diffrn_reflns_limit_h_max 19
_diffrn_reflns_limit_h_min 0
_diffrn_reflns_limit_k_max 23
_diffrn_reflns_limit_k_min 0
_diffrn_reflns_limit_l_max 25
_diffrn_reflns_limit_l_min 0
_diffrn_reflns_number 5750
_diffrn_reflns_theta_full 23.49
_diffrn_reflns_theta_max 23.49
_diffrn_reflns_theta_min 1.80
_diffrn_standards_decay_% 8.62
_diffrn_standards_interval_count 97
_diffrn_standards_number 3
_exptl_absorpt_coefficient_mu 0.791
_exptl_absorpt_correction_T_max 0.8383
_exptl_absorpt_correction_T_min 0.4939
_exptl_absorpt_correction_type empirical
_exptl_absorpt_process_details 'Bruker XPREP ver 5.1 (1997)'
_exptl_crystal_colour Red
_exptl_crystal_density_diffrn 1.346
_exptl_crystal_density_method 'not measured'
_exptl_crystal_description prisms
_exptl_crystal_F_000 3296
_exptl_crystal_size_max 0.53
_exptl_crystal_size_mid 0.47
_exptl_crystal_size_min 0.30
_refine_diff_density_max 0.402
_refine_diff_density_min -0.443
_refine_diff_density_rms 0.071
_refine_ls_extinction_method none
_refine_ls_goodness_of_fit_ref 0.926
_refine_ls_hydrogen_treatment constr
_refine_ls_matrix_type full
_refine_ls_number_parameters 451
_refine_ls_number_reflns 5750
_refine_ls_number_restraints 35
_refine_ls_restrained_S_all 0.937
_refine_ls_R_factor_all 0.1875
_refine_ls_R_factor_gt 0.0750
_refine_ls_shift/su_max 0.004
_refine_ls_shift/su_mean 0.000
_refine_ls_structure_factor_coef Fsqd
_refine_ls_weighting_details 'calc w=1/[\s^2^(Fo^2^)+(0.0718P)^2^+0.0000P] where P=(Fo^2^+2Fc^2^)/3'
_refine_ls_weighting_scheme calc
_refine_ls_wR_factor_gt 0.1522
_refine_ls_wR_factor_ref 0.1874
_reflns_number_gt 2556
_reflns_number_total 5750
_reflns_threshold_expression >2sigma(I)
_cod_data_source_file c2cy00448h.txt
_cod_data_source_block '[Fe(4)Cl2]'
_cod_depositor_comments
;
The following automatic conversions were performed:

data item '_symmetry_cell_setting' value 'Orthorhombic' was changed
to 'orthorhombic' in accordance with the
/home/saulius/struct/COD-crude-data/automatic-downloads/DataCite-retrospective/RSC/depositions/lib/dictionaries/cif_core.dic
dictionary named 'cif_core.dic' version 2.4.2 last updated on
2011-04-26.

Automatic conversion script
Id: cif_fix_values 6909 2019-04-08 15:41:33Z antanas 
;
_cod_original_sg_symbol_H-M Pbca
_cod_database_code 1556300

loop_
_symmetry_equiv_pos_as_xyz
'x, y, z'
'-x+1/2, -y, z+1/2'
'-x, y+1/2, -z+1/2'
'x+1/2, -y+1/2, -z'
'-x, -y, -z'
'x-1/2, y, -z-1/2'
'x, -y-1/2, z-1/2'
'-x-1/2, y-1/2, z'

loop_
_atom_site_label
_atom_site_type_symbol
_atom_site_fract_x
_atom_site_fract_y
_atom_site_fract_z
_atom_site_U_iso_or_equiv
_atom_site_adp_type
_atom_site_occupancy
_atom_site_symmetry_multiplicity
_atom_site_calc_flag
_atom_site_refinement_flags
_atom_site_disorder_assembly
_atom_site_disorder_group
Fe Fe 0.25790(7) 0.67031(6) 0.44843(5) 0.0539(3) Uani 1 1 d . . .
Cl1 Cl 0.35472(19) 0.59590(14) 0.43251(12) 0.0959(9) Uani 1 1 d . . .
Cl2 Cl 0.13350(14) 0.63839(13) 0.46154(11) 0.0765(7) Uani 1 1 d . . .
N1 N 0.3247(4) 0.7571(3) 0.4462(3) 0.0459(15) Uani 1 1 d . . .
C2 C 0.3673(5) 0.7690(4) 0.4945(4) 0.053(2) Uani 1 1 d . . .
C3 C 0.4419(5) 0.7986(4) 0.4915(4) 0.054(2) Uani 1 1 d . . .
H3A H 0.4719 0.8054 0.5256 0.064 Uiso 1 1 calc R . .
C4 C 0.4678(5) 0.8168(4) 0.4351(4) 0.056(2) Uani 1 1 d . . .
H4A H 0.5164 0.8364 0.4311 0.067 Uiso 1 1 calc R . .
C5 C 0.4225(5) 0.8064(4) 0.3850(4) 0.052(2) Uani 1 1 d . . .
H5A H 0.4398 0.8192 0.3473 0.063 Uiso 1 1 calc R . .
C6 C 0.3501(5) 0.7761(4) 0.3921(3) 0.048(2) Uani 1 1 d . . .
C7 C 0.3318(5) 0.7455(4) 0.5523(4) 0.053(2) Uani 1 1 d . . .
N7 N 0.2862(4) 0.6961(3) 0.5458(3) 0.0552(17) Uani 1 1 d . . .
S8 S 0.35370(15) 0.78248(12) 0.62116(10) 0.0660(7) Uani 1 1 d . . .
C9 C 0.2974(5) 0.7571(4) 0.3424(3) 0.049(2) Uani 1 1 d . . .
N9 N 0.2519(4) 0.7087(3) 0.3521(3) 0.0528(16) Uani 1 1 d . . .
S10 S 0.29730(17) 0.80025(12) 0.27399(10) 0.0682(7) Uani 1 1 d . . .
C11 C 0.2453(5) 0.6696(4) 0.5966(3) 0.0503(19) Uani 1 1 d . . .
C12 C 0.2696(5) 0.6107(4) 0.6214(4) 0.058(2) Uani 1 1 d . . .
C13 C 0.2245(5) 0.5832(5) 0.6662(4) 0.066(3) Uani 1 1 d . . .
H13A H 0.2405 0.5440 0.6829 0.080 Uiso 1 1 calc R . .
C14 C 0.1573(6) 0.6116(6) 0.6868(4) 0.073(3) Uani 1 1 d . . .
C15 C 0.1347(5) 0.6703(5) 0.6620(4) 0.065(2) Uani 1 1 d . . .
H15A H 0.0900 0.6906 0.6763 0.078 Uiso 1 1 calc R . .
C16 C 0.1766(5) 0.6999(4) 0.6164(4) 0.057(2) Uani 1 1 d . . .
C17 C 0.3442(6) 0.5789(5) 0.5994(5) 0.095(4) Uani 1 1 d . . .
H17A H 0.3369 0.5637 0.5591 0.143 Uiso 1 1 calc R . .
H17B H 0.3570 0.5429 0.6249 0.143 Uiso 1 1 calc R . .
H17C H 0.3859 0.6101 0.6002 0.143 Uiso 1 1 calc R . .
C18 C 0.1083(6) 0.5787(6) 0.7341(4) 0.093(4) Uani 1 1 d . . .
H18A H 0.0558 0.5742 0.7198 0.140 Uiso 1 1 calc R . .
H18B H 0.1084 0.6046 0.7699 0.140 Uiso 1 1 calc R . .
H18C H 0.1295 0.5366 0.7427 0.140 Uiso 1 1 calc R . .
C19 C 0.1482(6) 0.7620(4) 0.5887(4) 0.077(3) Uani 1 1 d . . .
H19A H 0.1600 0.7620 0.5466 0.116 Uiso 1 1 calc R . .
H19B H 0.1735 0.7983 0.6075 0.116 Uiso 1 1 calc R . .
H19C H 0.0928 0.7656 0.5941 0.116 Uiso 1 1 calc R . .
C20 C 0.1994(6) 0.6881(4) 0.3043(4) 0.065(3) Uani 1 1 d . . .
C21 C 0.1214(6) 0.7109(5) 0.3047(5) 0.076(3) Uani 1 1 d . . .
C22 C 0.0719(7) 0.6865(6) 0.2621(5) 0.090(4) Uani 1 1 d . . .
H22A H 0.0206 0.7012 0.2616 0.107 Uiso 1 1 calc R . .
C23 C 0.0938(9) 0.6416(7) 0.2204(6) 0.099(4) Uani 1 1 d . . .
C24 C 0.1722(9) 0.6198(5) 0.2203(5) 0.099(4) Uani 1 1 d . . .
H24A H 0.1887 0.5903 0.1914 0.119 Uiso 1 1 calc R . .
C25 C 0.2252(6) 0.6423(5) 0.2633(4) 0.070(3) Uani 1 1 d . . .
C26 C 0.0956(6) 0.7606(6) 0.3484(5) 0.101(4) Uani 1 1 d . . .
H26A H 0.1227 0.8006 0.3409 0.151 Uiso 1 1 calc R . .
H26B H 0.1070 0.7459 0.3883 0.151 Uiso 1 1 calc R . .
H26C H 0.0405 0.7674 0.3443 0.151 Uiso 1 1 calc R . .
C27 C 0.0378(9) 0.6129(7) 0.1742(5) 0.157(7) Uani 1 1 d . . .
H27A H 0.0333 0.6421 0.1408 0.235 Uiso 1 1 calc R . .
H27B H -0.0125 0.6068 0.1922 0.235 Uiso 1 1 calc R . .
H27C H 0.0575 0.5718 0.1605 0.235 Uiso 1 1 calc R . .
C28 C 0.3068(7) 0.6180(5) 0.2645(4) 0.084(3) Uani 1 1 d . . .
H28A H 0.3420 0.6531 0.2559 0.126 Uiso 1 1 calc R . .
H28B H 0.3130 0.5844 0.2350 0.126 Uiso 1 1 calc R . .
H28C H 0.3183 0.6007 0.3035 0.126 Uiso 1 1 calc R . .
C29 C 0.4376(6) 0.8959(5) 0.6138(4) 0.074(3) Uani 1 1 d . . .
H29A H 0.4754 0.8738 0.6357 0.089 Uiso 1 1 calc R . .
C30 C 0.4506(7) 0.9589(6) 0.5964(5) 0.092(4) Uani 1 1 d . . .
H30A H 0.4969 0.9795 0.6071 0.111 Uiso 1 1 calc R . .
C31 C 0.3967(8) 0.9912(5) 0.5639(5) 0.094(4) Uani 1 1 d . . .
H31A H 0.4068 1.0337 0.5518 0.113 Uiso 1 1 calc R . .
C32 C 0.3265(7) 0.9623(6) 0.5482(5) 0.097(4) Uani 1 1 d . . .
H32A H 0.2900 0.9849 0.5256 0.116 Uiso 1 1 calc R . .
C33 C 0.3113(7) 0.8980(5) 0.5671(5) 0.082(3) Uani 1 1 d . . .
H33A H 0.2641 0.8779 0.5583 0.098 Uiso 1 1 calc R . .
C34 C 0.3694(5) 0.8653(4) 0.5992(4) 0.061(2) Uani 1 1 d . . .
C35 C 0.3786(6) 0.9143(5) 0.2706(4) 0.076(3) Uani 1 1 d . . .
H35A H 0.4076 0.8947 0.2404 0.092 Uiso 1 1 calc R . .
C36 C 0.3953(7) 0.9781(6) 0.2891(6) 0.100(4) Uani 1 1 d . . .
H36A H 0.4362 1.0010 0.2716 0.120 Uiso 1 1 calc R . .
C37 C 0.3515(11) 1.0061(6) 0.3324(8) 0.125(6) Uani 1 1 d . . .
H37A H 0.3622 1.0486 0.3438 0.150 Uiso 1 1 calc R . .
C38 C 0.2913(8) 0.9730(6) 0.3602(6) 0.102(4) Uani 1 1 d . . .
H38A H 0.2626 0.9927 0.3905 0.123 Uiso 1 1 calc R . .
C39 C 0.2743(6) 0.9105(5) 0.3423(4) 0.075(3) Uani 1 1 d . . .
H39A H 0.2333 0.8880 0.3600 0.090 Uiso 1 1 calc R . .
C40 C 0.3180(5) 0.8813(4) 0.2983(4) 0.061(3) Uani 1 1 d . . .
C50 C 0.0637(18) 0.9434(16) 0.4589(9) 0.118(11) Uiso 0.446(4) 1 d PDU A 1
H50A H 0.0163 0.9287 0.4782 0.142 Uiso 0.446(4) 1 calc PR A 1
H50B H 0.0745 0.9873 0.4724 0.142 Uiso 0.446(4) 1 calc PR A 1
Cl3 Cl 0.0517(8) 0.9429(6) 0.3841(5) 0.105(3) Uiso 0.446(4) 1 d PDU A 1
Cl4 Cl 0.1389(9) 0.8937(8) 0.4777(7) 0.205(5) Uiso 0.446(4) 1 d PDU A 1
C50' C 0.038(3) 0.938(2) 0.4630(12) 0.109(11) Uiso 0.325(7) 1 d PDU B 2
H50C H -0.0159 0.9319 0.4749 0.131 Uiso 0.325(7) 1 calc PR B 2
H50D H 0.0547 0.9808 0.4756 0.131 Uiso 0.325(7) 1 calc PR B 2
Cl3' Cl 0.0468(18) 0.9304(13) 0.3886(10) 0.180(8) Uiso 0.325(7) 1 d PDU B 2
Cl4' Cl 0.0944(12) 0.8807(9) 0.4949(8) 0.174(6) Uiso 0.325(7) 1 d PDU B 2
C50" C 0.0223(17) 0.894(2) 0.5048(17) 0.090(11) Uiso 0.229(6) 1 d PDU C 3
H50E H 0.0051 0.8657 0.5371 0.108 Uiso 0.229(6) 1 calc PR C 3
H50F H -0.0172 0.9267 0.4978 0.108 Uiso 0.229(6) 1 calc PR C 3
Cl3" Cl 0.0386(16) 0.8505(12) 0.4422(11) 0.222(8) Uiso 0.229(6) 1 d PDU C 3
Cl4" Cl 0.1084(12) 0.9289(10) 0.5221(8) 0.150(6) Uiso 0.229(6) 1 d PDU C 3

loop_
_atom_site_aniso_label
_atom_site_aniso_U_11
_atom_site_aniso_U_22
_atom_site_aniso_U_33
_atom_site_aniso_U_23
_atom_site_aniso_U_13
_atom_site_aniso_U_12
Fe 0.0524(7) 0.0506(6) 0.0587(6) -0.0010(6) -0.0004(7) -0.0054(6)
Cl1 0.108(2) 0.090(2) 0.0890(18) -0.0042(15) 0.0019(16) 0.0417(17)
Cl2 0.0634(15) 0.0877(17) 0.0783(17) -0.0008(13) 0.0066(13) -0.0165(13)
N1 0.049(4) 0.044(4) 0.045(4) -0.006(3) -0.004(3) -0.004(3)
C2 0.054(5) 0.054(5) 0.050(5) 0.003(4) 0.000(4) -0.007(4)
C3 0.044(5) 0.063(6) 0.054(5) -0.009(4) -0.011(4) -0.003(4)
C4 0.045(5) 0.056(5) 0.066(6) 0.003(4) 0.002(4) -0.006(4)
C5 0.040(5) 0.064(6) 0.053(5) -0.002(4) -0.001(4) -0.003(4)
C6 0.049(5) 0.043(5) 0.053(5) 0.002(4) -0.004(4) -0.007(4)
C7 0.048(5) 0.059(5) 0.053(5) 0.000(4) -0.003(4) -0.003(4)
N7 0.046(4) 0.059(4) 0.061(4) -0.007(4) -0.002(4) 0.010(3)
S8 0.0752(17) 0.0741(16) 0.0488(12) -0.0012(11) -0.0087(12) -0.0170(14)
C9 0.051(5) 0.049(5) 0.046(5) 0.001(4) -0.003(4) 0.004(4)
N9 0.056(4) 0.049(4) 0.053(4) -0.001(3) -0.003(4) -0.016(4)
S10 0.0917(18) 0.0639(15) 0.0491(12) 0.0061(11) -0.0099(13) -0.0204(14)
C11 0.045(5) 0.065(5) 0.042(4) -0.003(4) -0.006(4) -0.006(5)
C12 0.058(6) 0.068(6) 0.049(5) 0.005(4) -0.013(4) -0.001(5)
C13 0.068(7) 0.067(6) 0.064(6) 0.019(5) -0.015(5) -0.008(5)
C14 0.052(6) 0.114(9) 0.052(5) 0.002(6) 0.000(5) -0.022(6)
C15 0.054(6) 0.082(7) 0.060(6) -0.013(5) -0.008(5) -0.007(6)
C16 0.053(6) 0.062(6) 0.056(5) -0.007(5) 0.002(4) -0.007(5)
C17 0.081(8) 0.107(9) 0.098(8) 0.028(7) 0.010(7) 0.030(7)
C18 0.083(8) 0.125(9) 0.071(7) 0.021(7) 0.000(6) -0.037(7)
C19 0.079(7) 0.064(6) 0.089(7) -0.014(5) 0.004(6) -0.001(6)
C20 0.082(7) 0.059(6) 0.054(5) 0.009(5) -0.003(5) -0.033(5)
C21 0.055(6) 0.086(8) 0.089(7) 0.013(6) -0.023(6) -0.019(6)
C22 0.070(8) 0.098(9) 0.101(9) 0.036(7) -0.021(7) -0.030(7)
C23 0.106(11) 0.109(10) 0.082(8) 0.038(8) -0.033(8) -0.057(9)
C24 0.157(14) 0.080(8) 0.061(7) 0.000(5) -0.002(8) -0.053(9)
C25 0.086(8) 0.072(6) 0.051(6) 0.010(5) -0.010(5) -0.029(6)
C26 0.065(7) 0.102(9) 0.135(10) -0.003(8) -0.014(7) 0.001(7)
C27 0.208(16) 0.163(13) 0.098(9) 0.037(9) -0.081(10) -0.133(13)
C28 0.105(9) 0.078(7) 0.069(7) -0.019(5) 0.009(6) -0.007(7)
C29 0.069(7) 0.079(7) 0.073(6) 0.002(5) -0.026(5) -0.017(6)
C30 0.094(9) 0.076(8) 0.107(9) -0.006(7) -0.005(7) -0.036(7)
C31 0.120(11) 0.062(7) 0.099(9) -0.007(6) -0.007(8) -0.007(7)
C32 0.103(10) 0.094(9) 0.093(8) -0.024(7) -0.007(7) 0.017(8)
C33 0.083(8) 0.069(7) 0.094(8) -0.006(6) -0.010(6) -0.007(6)
C34 0.055(6) 0.069(6) 0.059(5) -0.007(5) -0.001(5) -0.004(5)
C35 0.081(7) 0.059(6) 0.089(7) 0.016(6) -0.022(6) -0.007(6)
C36 0.082(9) 0.069(8) 0.148(12) 0.034(8) -0.043(8) -0.015(7)
C37 0.145(15) 0.053(8) 0.177(16) 0.001(9) -0.075(13) 0.017(9)
C38 0.118(11) 0.069(8) 0.120(10) -0.030(8) -0.040(9) 0.037(8)
C39 0.061(7) 0.086(8) 0.078(7) 0.007(6) -0.011(5) 0.015(6)
C40 0.061(6) 0.050(6) 0.071(6) 0.012(5) -0.027(5) -0.005(5)

loop_
_atom_type_symbol
_atom_type_description
_atom_type_scat_dispersion_real
_atom_type_scat_dispersion_imag
_atom_type_scat_source
C C 0.0033 0.0016 'International Tables Vol C Tables 4.2.6.8 and 6.1.1.4'
H H 0.0000 0.0000 'International Tables Vol C Tables 4.2.6.8 and 6.1.1.4'
N N 0.0061 0.0033 'International Tables Vol C Tables 4.2.6.8 and 6.1.1.4'
S S 0.1246 0.1234 'International Tables Vol C Tables 4.2.6.8 and 6.1.1.4'
Cl Cl 0.1484 0.1585 'International Tables Vol C Tables 4.2.6.8 and 6.1.1.4'
Fe Fe 0.3463 0.8444 'International Tables Vol C Tables 4.2.6.8 and 6.1.1.4'

loop_
_geom_angle_atom_site_label_1
_geom_angle_atom_site_label_2
_geom_angle_atom_site_label_3
_geom_angle
N1 Fe Cl2 139.46(19)
N1 Fe Cl1 99.6(2)
Cl2 Fe Cl1 120.89(12)
N1 Fe N7 73.3(3)
Cl2 Fe N7 98.33(19)
Cl1 Fe N7 98.54(18)
N1 Fe N9 73.3(2)
Cl2 Fe N9 100.37(19)
Cl1 Fe N9 96.7(2)
N7 Fe N9 145.1(2)
C2 N1 C6 119.9(6)
C2 N1 Fe 115.8(5)
C6 N1 Fe 116.2(5)
N1 C2 C3 122.5(7)
N1 C2 C7 114.5(7)
C3 C2 C7 122.9(7)
C4 C3 C2 116.7(7)
C5 C4 C3 120.9(8)
C4 C5 C6 118.6(8)
N1 C6 C5 121.3(7)
N1 C6 C9 113.5(7)
C5 C6 C9 125.0(7)
N7 C7 C2 113.6(7)
N7 C7 S8 124.7(7)
C2 C7 S8 121.6(6)
C7 N7 C11 120.3(7)
C7 N7 Fe 114.7(6)
C11 N7 Fe 123.8(5)
C7 S8 C34 101.8(4)
N9 C9 C6 116.6(7)
N9 C9 S10 122.3(6)
C6 C9 S10 121.1(6)
C9 N9 C20 118.4(7)
C9 N9 Fe 113.5(5)
C20 N9 Fe 127.9(5)
C9 S10 C40 101.9(4)
C12 C11 C16 120.6(8)
C12 C11 N7 119.7(8)
C16 C11 N7 119.3(8)
C13 C12 C11 118.3(9)
C13 C12 C17 121.9(9)
C11 C12 C17 119.7(8)
C14 C13 C12 122.5(9)
C13 C14 C15 118.1(9)
C13 C14 C18 120.8(10)
C15 C14 C18 121.0(10)
C14 C15 C16 122.1(9)
C15 C16 C11 118.2(8)
C15 C16 C19 120.5(9)
C11 C16 C19 121.3(8)
C25 C20 C21 122.0(9)
C25 C20 N9 118.9(9)
C21 C20 N9 118.7(9)
C22 C21 C20 117.3(11)
C22 C21 C26 121.7(11)
C20 C21 C26 121.0(9)
C23 C22 C21 123.4(12)
C22 C23 C24 118.4(11)
C22 C23 C27 123.3(15)
C24 C23 C27 118.3(15)
C25 C24 C23 120.7(12)
C20 C25 C24 118.1(11)
C20 C25 C28 121.1(9)
C24 C25 C28 120.8(11)
C34 C29 C30 120.4(10)
C31 C30 C29 120.4(11)
C30 C31 C32 121.2(11)
C31 C32 C33 119.1(11)
C34 C33 C32 118.1(10)
C29 C34 C33 120.7(9)
C29 C34 S8 120.0(8)
C33 C34 S8 119.4(7)
C40 C35 C36 118.6(11)
C37 C36 C35 119.6(13)
C36 C37 C38 121.7(13)
C39 C38 C37 119.1(13)
C40 C39 C38 120.0(11)
C39 C40 C35 120.9(9)
C39 C40 S10 121.1(8)
C35 C40 S10 118.0(8)
Cl3 C50 Cl4 109.6(13)
Cl3' C50' Cl4' 107.7(15)
Cl3" C50" Cl4" 105.7(16)

loop_
_geom_bond_atom_site_label_1
_geom_bond_atom_site_label_2
_geom_bond_distance
Fe N1 2.121(6)
Fe Cl2 2.251(3)
Fe Cl1 2.286(3)
Fe N7 2.289(7)
Fe N9 2.293(6)
N1 C2 1.326(10)
N1 C6 1.342(9)
C2 C3 1.418(11)
C2 C7 1.507(11)
C3 C4 1.385(11)
C4 C5 1.378(11)
C5 C6 1.399(11)
C6 C9 1.483(11)
C7 N7 1.291(10)
C7 S8 1.754(9)
N7 C11 1.438(10)
S8 C34 1.793(9)
C9 N9 1.283(10)
C9 S10 1.765(8)
N9 C20 1.460(11)
S10 C40 1.789(9)
C11 C12 1.396(11)
C11 C16 1.404(11)
C12 C13 1.384(12)
C12 C17 1.519(13)
C13 C14 1.372(13)
C14 C15 1.384(13)
C14 C18 1.509(12)
C15 C16 1.386(12)
C16 C19 1.502(12)
C20 C25 1.384(13)
C20 C21 1.418(14)
C21 C22 1.371(14)
C21 C26 1.479(14)
C22 C23 1.364(16)
C23 C24 1.417(18)
C23 C27 1.528(15)
C24 C25 1.400(14)
C25 C28 1.488(14)
C29 C34 1.368(12)
C29 C30 1.371(13)
C30 C31 1.351(15)
C31 C32 1.388(15)
C32 C33 1.411(14)
C33 C34 1.399(13)
C35 C40 1.387(13)
C35 C36 1.404(15)
C36 C37 1.352(18)
C37 C38 1.384(19)
C38 C39 1.378(15)
C39 C40 1.372(12)
C50 Cl3 1.681(16)
C50 Cl4 1.699(16)
C50' Cl3' 1.675(17)
C50' Cl4' 1.680(17)
C50" Cl3" 1.680(19)
C50" Cl4" 1.687(19)
